data_4026393
loop_
_publ_author_name
'Roderick W. Bates'
'S. Sridhar'

_publ_section_title
;
 Synthesis of the Stenine Ring System from Pyrrole
;
_journal_name_full 'Journal of Organic Chemistry'
_journal_page_first 5026
_journal_page_last 5035
_journal_paper_doi 10.1021/jo200699k
_journal_volume 76
_journal_year 2011
_chemical_absolute_configuration unk
_chemical_formula_moiety 'C16 H16 F3 N O2'
_chemical_formula_sum 'C16 H16 F3 N O2'
_chemical_formula_weight 311.30
_chemical_name_systematic
; 
 ? 
;
_space_group_IT_number 19
_symmetry_cell_setting orthorhombic
_symmetry_space_group_name_Hall 'P 2ac 2ab'
_symmetry_space_group_name_H-M 'P 21 21 21'
_atom_sites_solution_hydrogens geom
_atom_sites_solution_primary direct
_atom_sites_solution_secondary difmap
_audit_creation_method SHELXL-97
_cell_angle_alpha 90.00
_cell_angle_beta 90.00
_cell_angle_gamma 90.00
_cell_formula_units_Z 4
_cell_length_a 4.67580(10)
_cell_length_b 9.7426(2)
_cell_length_c 31.5430(6)
_cell_measurement_reflns_used 8297
_cell_measurement_temperature 103(2)
_cell_measurement_theta_max 34.96
_cell_measurement_theta_min 2.46
_cell_volume 1436.92(5)
_computing_cell_refinement 'Bruker SAINT'
_computing_data_collection 'Bruker APEX2'
_computing_data_reduction 'Bruker SAINT'
_computing_molecular_graphics 'Bruker SHELXTL'
_computing_publication_material 'Bruker SHELXTL'
_computing_structure_refinement 'SHELXL-97 (Sheldrick, 2008)'
_computing_structure_solution 'SHELXS-97 (Sheldrick, 2008)'
_diffrn_ambient_temperature 103(2)
_diffrn_measured_fraction_theta_full 0.994
_diffrn_measured_fraction_theta_max 0.994
_diffrn_measurement_device_type 'Bruker APEX-II CCD'
_diffrn_measurement_method '\f and \w scans'
_diffrn_radiation_monochromator graphite
_diffrn_radiation_source 'fine-focus sealed tube'
_diffrn_radiation_type MoK\a
_diffrn_radiation_wavelength 0.71073
_diffrn_reflns_av_R_equivalents 0.0262
_diffrn_reflns_av_sigmaI/netI 0.0239
_diffrn_reflns_limit_h_max 7
_diffrn_reflns_limit_h_min -6
_diffrn_reflns_limit_k_max 15
_diffrn_reflns_limit_k_min -15
_diffrn_reflns_limit_l_max 50
_diffrn_reflns_limit_l_min -51
_diffrn_reflns_number 19001
_diffrn_reflns_theta_full 35.22
_diffrn_reflns_theta_max 35.22
_diffrn_reflns_theta_min 3.32
_exptl_absorpt_coefficient_mu 0.121
_exptl_absorpt_correction_T_max 0.9740
_exptl_absorpt_correction_T_min 0.9534
_exptl_absorpt_correction_type multi-scan
_exptl_absorpt_process_details sadabs
_exptl_crystal_colour colourless
_exptl_crystal_density_diffrn 1.439
_exptl_crystal_description block
_exptl_crystal_F_000 648
_exptl_crystal_size_max 0.40
_exptl_crystal_size_mid 0.30
_exptl_crystal_size_min 0.22
_refine_diff_density_max 0.459
_refine_diff_density_min -0.245
_refine_diff_density_rms 0.057
_refine_ls_extinction_method none
_refine_ls_goodness_of_fit_ref 1.079
_refine_ls_hydrogen_treatment mixed
_refine_ls_matrix_type full
_refine_ls_number_parameters 208
_refine_ls_number_reflns 3699
_refine_ls_number_restraints 0
_refine_ls_restrained_S_all 1.079
_refine_ls_R_factor_all 0.0441
_refine_ls_R_factor_gt 0.0382
_refine_ls_shift/su_max 0.001
_refine_ls_shift/su_mean 0.000
_refine_ls_structure_factor_coef Fsqd
_refine_ls_weighting_details 'calc w=1/[\s^2^(Fo^2^)+(0.0595P)^2^+0.1599P] where P=(Fo^2^+2Fc^2^)/3'
_refine_ls_weighting_scheme calc
_refine_ls_wR_factor_gt 0.0982
_refine_ls_wR_factor_ref 0.1017
_reflns_number_gt 3315
_reflns_number_total 3699
_reflns_threshold_expression >2sigma(I)
_cod_data_source_file jo200699k_si_003.cif
_cod_data_source_block rb44s
_cod_database_code 4026393

loop_
_symmetry_equiv_pos_as_xyz
'x, y, z'
'-x+1/2, -y, z+1/2'
'-x, y+1/2, -z+1/2'
'x+1/2, -y+1/2, -z'

loop_
_atom_site_label
_atom_site_type_symbol
_atom_site_fract_x
_atom_site_fract_y
_atom_site_fract_z
_atom_site_U_iso_or_equiv
_atom_site_adp_type
_atom_site_occupancy
_atom_site_symmetry_multiplicity
_atom_site_calc_flag
_atom_site_refinement_flags
C1 C 0.4470(4) 0.09510(16) 1.02225(4) 0.0268(3) Uani 1 1 d .
C2 C 0.5981(3) 0.05296(12) 0.99002(3) 0.0170(2) Uani 1 1 d .
C3 C 0.7400(3) 0.01011(11) 0.95653(3) 0.01303(19) Uani 1 1 d .
C4 C 0.9601(3) -0.10379(11) 0.95830(3) 0.01477(19) Uani 1 1 d .
H4 H 1.1548 -0.0614 0.9574 0.018 Uiso 1 1 calc R
C5 C 0.9286(3) -0.19800(11) 0.91988(3) 0.0165(2) Uani 1 1 d .
H5A H 0.7328 -0.2367 0.9196 0.020 Uiso 1 1 calc R
H5B H 1.0645 -0.2754 0.9227 0.020 Uiso 1 1 calc R
C6 C 0.9837(3) -0.12475(10) 0.87733(3) 0.01376(19) Uani 1 1 d .
H6 H 1.1944 -0.1117 0.8736 0.017 Uiso 1 1 calc R
C7 C 0.8703(3) -0.21510(11) 0.84113(4) 0.0174(2) Uani 1 1 d .
H7A H 0.9252 -0.3113 0.8471 0.021 Uiso 1 1 calc R
H7B H 0.6588 -0.2107 0.8416 0.021 Uiso 1 1 calc R
C8 C 0.9707(4) -0.17989(12) 0.79635(4) 0.0220(3) Uani 1 1 d .
H8A H 1.1824 -0.1812 0.7960 0.026 Uiso 1 1 calc R
H8B H 0.9037 -0.2528 0.7769 0.026 Uiso 1 1 calc R
C9 C 0.8702(3) -0.04160(13) 0.77913(4) 0.0207(2) Uani 1 1 d .
H9A H 0.9419 -0.0310 0.7498 0.025 Uiso 1 1 calc R
H9B H 0.6586 -0.0417 0.7779 0.025 Uiso 1 1 calc R
C10 C 0.9674(3) 0.08103(12) 0.80506(3) 0.0178(2) Uani 1 1 d .
H10A H 1.1734 0.0708 0.8116 0.021 Uiso 1 1 calc R
H10B H 0.9439 0.1653 0.7879 0.021 Uiso 1 1 calc R
C11 C 0.8424(3) 0.01268(10) 0.87890(3) 0.01211(18) Uani 1 1 d .
C12 C 0.7133(3) 0.07182(10) 0.91438(3) 0.01224(18) Uani 1 1 d .
C13 C 0.5898(3) 0.19598(10) 0.90116(3) 0.01360(19) Uani 1 1 d .
H13 H 0.4848 0.2582 0.9183 0.016 Uiso 1 1 calc R
C14 C 0.6501(3) 0.21098(10) 0.85808(3) 0.0139(2) Uani 1 1 d .
C15 C 0.5676(3) 0.32090(12) 0.83014(4) 0.0183(2) Uani 1 1 d .
C16 C 0.4135(3) 0.44402(12) 0.85108(4) 0.0193(2) Uani 1 1 d .
F1 F 0.1544(2) 0.40747(10) 0.86550(4) 0.0358(2) Uani 1 1 d .
F2 F 0.5559(2) 0.49618(8) 0.88402(3) 0.02479(19) Uani 1 1 d .
F3 F 0.3766(3) 0.54428(8) 0.82316(3) 0.0317(2) Uani 1 1 d .
N1 N 0.8081(3) 0.09716(9) 0.84505(3) 0.01376(17) Uani 1 1 d .
O1 O 0.9336(2) -0.17868(9) 0.99687(3) 0.02015(19) Uani 1 1 d .
H1 H 1.0743 -0.2315 0.9996 0.030 Uiso 1 1 calc R
O2 O 0.6011(3) 0.32654(12) 0.79190(3) 0.0350(3) Uani 1 1 d .
H1B H 0.275(5) 0.054(2) 1.0270(6) 0.031(5) Uiso 1 1 d .
H1A H 0.506(5) 0.164(2) 1.0385(6) 0.035(6) Uiso 1 1 d .

loop_
_atom_site_aniso_label
_atom_site_aniso_U_11
_atom_site_aniso_U_22
_atom_site_aniso_U_33
_atom_site_aniso_U_23
_atom_site_aniso_U_13
_atom_site_aniso_U_12
C1 0.0288(8) 0.0339(6) 0.0177(5) -0.0063(5) 0.0048(6) 0.0017(6)
C2 0.0175(6) 0.0197(4) 0.0137(4) -0.0004(3) -0.0010(4) -0.0004(5)
C3 0.0129(5) 0.0142(4) 0.0120(3) 0.0000(3) -0.0002(4) -0.0012(4)
C4 0.0136(5) 0.0177(4) 0.0130(4) 0.0040(3) 0.0004(4) -0.0003(4)
C5 0.0203(6) 0.0137(4) 0.0154(4) 0.0025(3) 0.0018(4) 0.0021(4)
C6 0.0145(5) 0.0132(4) 0.0136(4) 0.0006(3) 0.0017(4) 0.0030(4)
C7 0.0216(6) 0.0140(4) 0.0166(4) -0.0029(3) 0.0021(4) 0.0007(4)
C8 0.0309(8) 0.0198(4) 0.0153(4) -0.0037(4) 0.0045(5) 0.0043(5)
C9 0.0261(7) 0.0235(5) 0.0126(4) -0.0024(4) 0.0008(5) 0.0034(5)
C10 0.0209(6) 0.0191(4) 0.0133(4) 0.0017(3) 0.0040(4) 0.0006(5)
C11 0.0135(5) 0.0111(3) 0.0118(3) 0.0005(3) -0.0002(4) 0.0000(4)
C12 0.0131(5) 0.0119(4) 0.0117(4) 0.0003(3) -0.0001(4) -0.0006(4)
C13 0.0150(5) 0.0117(4) 0.0141(4) -0.0011(3) 0.0001(4) 0.0005(4)
C14 0.0168(5) 0.0112(3) 0.0136(4) 0.0009(3) -0.0010(4) 0.0012(4)
C15 0.0211(6) 0.0147(4) 0.0189(4) 0.0027(3) -0.0021(5) 0.0013(4)
C16 0.0167(6) 0.0140(4) 0.0272(5) 0.0027(4) -0.0033(5) 0.0006(4)
F1 0.0166(4) 0.0286(4) 0.0622(7) -0.0006(4) 0.0053(5) 0.0006(4)
F2 0.0305(5) 0.0169(3) 0.0269(4) -0.0033(3) -0.0055(4) 0.0015(3)
F3 0.0432(6) 0.0163(3) 0.0357(4) 0.0062(3) -0.0108(5) 0.0072(4)
N1 0.0178(5) 0.0127(3) 0.0109(3) 0.0007(3) 0.0006(3) 0.0013(4)
O1 0.0225(5) 0.0229(4) 0.0150(3) 0.0081(3) 0.0007(4) 0.0015(4)
O2 0.0522(9) 0.0340(5) 0.0189(4) 0.0098(4) 0.0017(5) 0.0179(6)

loop_
_atom_type_symbol
_atom_type_description
_atom_type_scat_dispersion_real
_atom_type_scat_dispersion_imag
_atom_type_scat_source
C C 0.0033 0.0000 'International Tables Vol C Tables 4.2.6.8 and 6.1.1.4'
H H 0.0000 0.0000 'International Tables Vol C Tables 4.2.6.8 and 6.1.1.4'
N N 0.0061 0.0000 'International Tables Vol C Tables 4.2.6.8 and 6.1.1.4'
O O 0.0106 0.0000 'International Tables Vol C Tables 4.2.6.8 and 6.1.1.4'
F F 0.0171 0.0000 'International Tables Vol C Tables 4.2.6.8 and 6.1.1.4'

loop_
_geom_angle_atom_site_label_1
_geom_angle_atom_site_label_2
_geom_angle_atom_site_label_3
_geom_angle
C2 C1 H1B 118.1(13)
C2 C1 H1A 121.3(16)
H1B C1 H1A 121(2)
C1 C2 C3 177.46(15)
C2 C3 C12 123.75(11)
C2 C3 C4 123.07(10)
C12 C3 C4 113.11(9)
O1 C4 C3 110.35(10)
O1 C4 C5 111.20(9)
C3 C4 C5 110.21(10)
O1 C4 H4 108.3
C3 C4 H4 108.3
C5 C4 H4 108.3
C4 C5 C6 113.35(9)
C4 C5 H5A 108.9
C6 C5 H5A 108.9
C4 C5 H5B 108.9
C6 C5 H5B 108.9
H5A C5 H5B 107.7
C11 C6 C7 112.66(10)
C11 C6 C5 108.19(9)
C7 C6 C5 108.91(9)
C11 C6 H6 109.0
C7 C6 H6 109.0
C5 C6 H6 109.0
C8 C7 C6 116.90(11)
C8 C7 H7A 108.1
C6 C7 H7A 108.1
C8 C7 H7B 108.1
C6 C7 H7B 108.1
H7A C7 H7B 107.3
C9 C8 C7 115.63(11)
C9 C8 H8A 108.4
C7 C8 H8A 108.4
C9 C8 H8B 108.4
C7 C8 H8B 108.4
H8A C8 H8B 107.4
C10 C9 C8 114.26(11)
C10 C9 H9A 108.7
C8 C9 H9A 108.7
C10 C9 H9B 108.7
C8 C9 H9B 108.7
H9A C9 H9B 107.6
N1 C10 C9 113.20(11)
N1 C10 H10A 108.9
C9 C10 H10A 108.9
N1 C10 H10B 108.9
C9 C10 H10B 108.9
H10A C10 H10B 107.8
N1 C11 C12 109.21(9)
N1 C11 C6 124.73(9)
C12 C11 C6 125.99(9)
C11 C12 C13 107.18(9)
C11 C12 C3 121.42(10)
C13 C12 C3 131.20(10)
C14 C13 C12 107.24(10)
C14 C13 H13 126.4
C12 C13 H13 126.4
N1 C14 C13 108.11(9)
N1 C14 C15 123.59(10)
C13 C14 C15 128.30(11)
O2 C15 C14 127.26(12)
O2 C15 C16 116.61(11)
C14 C15 C16 116.11(10)
F3 C16 F2 107.54(10)
F3 C16 F1 107.63(12)
F2 C16 F1 106.71(12)
F3 C16 C15 110.35(11)
F2 C16 C15 113.30(11)
F1 C16 C15 111.05(11)
C11 N1 C14 108.24(9)
C11 N1 C10 123.29(10)
C14 N1 C10 127.23(9)
C4 O1 H1 109.5

loop_
_geom_bond_atom_site_label_1
_geom_bond_atom_site_label_2
_geom_bond_distance
C1 C2 1.3045(18)
C1 H1B 0.91(2)
C1 H1A 0.89(2)
C2 C3 1.3155(16)
C3 C12 1.4644(14)
C3 C4 1.5144(17)
C4 O1 1.4241(13)
C4 C5 1.5274(16)
C4 H4 1.0000
C5 C6 1.5418(15)
C5 H5A 0.9900
C5 H5B 0.9900
C6 C11 1.4939(14)
C6 C7 1.5364(16)
C6 H6 1.0000
C7 C8 1.5273(17)
C7 H7A 0.9900
C7 H7B 0.9900
C8 C9 1.5268(18)
C8 H8A 0.9900
C8 H8B 0.9900
C9 C10 1.5174(17)
C9 H9A 0.9900
C9 H9B 0.9900
C10 N1 1.4733(15)
C10 H10A 0.9900
C10 H10B 0.9900
C11 N1 1.3577(13)
C11 C12 1.3962(15)
C12 C13 1.4037(15)
C13 C14 1.3955(15)
C13 H13 0.9500
C14 N1 1.3943(15)
C14 C15 1.4396(15)
C15 O2 1.2176(15)
C15 C16 1.5473(18)
C16 F3 1.3266(14)
C16 F2 1.3343(16)
C16 F1 1.3424(18)
O1 H1 0.8400
